data_2012451
loop_
_publ_author_name
'Yatsenko, A. V.'
'Paseshnichenko, K. A.'
'Chernyshev, V. V.'
'Schenk, H.'

_publ_section_title
;
 Powder diffraction study of the hydrogen bonds in nitroxoline and its
 hydrochloride
;
_journal_issue 1
_journal_name_full 'Acta Crystallographica Section C'
_journal_page_first o19
_journal_page_last o21
_journal_paper_doi 10.1107/S0108270101018224
_journal_volume 58
_journal_year 2002
_chemical_formula_sum 'C9 H6 N2 O3'
_chemical_formula_weight 190.16
_chemical_name_common nitroxoline
_chemical_name_systematic
;
8-hydroxy-5-nitroquinoline
;
_space_group_IT_number 43
_symmetry_cell_setting orthorhombic
_symmetry_space_group_name_Hall 'F 2 -2d'
_symmetry_space_group_name_H-M 'F d d 2'
_cell_angle_alpha 90
_cell_angle_beta 90
_cell_angle_gamma 90
_cell_formula_units_Z 16
_cell_length_a 28.049(7)
_cell_length_b 31.198(8)
_cell_length_c 3.7270(10)
_cell_measurement_reflns_used 26
_cell_measurement_temperature 295(2)
_cell_measurement_theta_max 16.39
_cell_measurement_theta_min 4.26
_cell_volume 3261.4(15)
_computing_cell_refinement 'LSPAID (Visser, 1986)'
_computing_data_collection 'local program'
_computing_molecular_graphics 'PLATON (Spek, 2001)'
_computing_publication_material 'PARST (Nardelli, 1983)'
_computing_structure_refinement MRIA
_computing_structure_solution 'MRIA (Zlokazov & Chernyshev, 1992)'
_diffrn_ambient_temperature 295(2)
_diffrn_measurement_device_type
;
DRON-3M diffractometer (Burevestnik, Russia)
;
_diffrn_radiation_monochromator 'Ni filtered'
_diffrn_radiation_type CuK\a
_diffrn_radiation_wavelength 1.5418
_diffrn_reflns_limit_h_max 20
_diffrn_reflns_limit_h_min 0
_diffrn_reflns_limit_k_max 22
_diffrn_reflns_limit_k_min 0
_diffrn_reflns_limit_l_max 2
_diffrn_reflns_limit_l_min 0
_exptl_absorpt_coefficient_mu 1.016
_exptl_absorpt_correction_type none
_exptl_crystal_density_diffrn 1.549
_exptl_crystal_density_meas ?
_exptl_crystal_density_method 'not measured'
_exptl_crystal_F_000 1568
_refine_ls_extinction_method none
_refine_ls_goodness_of_fit_all 2.104
_refine_ls_hydrogen_treatment constr
_refine_ls_matrix_type fullcycle
_refine_ls_number_constraints 0
_refine_ls_number_parameters 92
_refine_ls_number_restraints 11
_refine_ls_shift/su_max .045
_refine_ls_shift/su_mean .007
_refine_ls_structure_factor_coef Inet
_refine_ls_weighting_scheme sigma
_cod_data_source_file sk1513.cif
_cod_data_source_block I
_cod_depositor_comments
;
The following automatic conversions were performed:

'_exptl_crystal_density_meas' value 'not measured' was changed to '?'
- the value is perceived as not measured.

Automatic conversion script
Id: cif_fix_values 3008 2015-01-20 13:52:24Z robertas 
;
_cod_database_code 2012451

loop_
_symmetry_equiv_pos_as_xyz
'x, y, z'
'-x, -y, z'
'1/4+x,  1/4-y,  1/4+z'
'3/4-x, 3/4+y, 1/4+z'
'x, 1/2+y, 1/2+z'
'-x, 1/2-y, 1/2+z'
'1/4+x, 3/4-y, 3/4+z'
'3/4-x, 1/4+y, 3/4+z'
'1/2+x, y, 1/2+z'
'1/2-x, -y, 1/2+z'
'3/4+x, 1/4-y, 3/4+z'
'1/4-x, 3/4+y, 3/4+z'
'1/2+x, 1/2+y, z'
'1/2-x, 1/2-y, z'
'3/4+x, 3/4-y, 1/4+z'
'1/4-x, 1/4+y, 1/4+z'

loop_
_atom_site_label
_atom_site_fract_x
_atom_site_fract_y
_atom_site_fract_z
_atom_site_U_iso_or_equiv
_atom_site_thermal_displace_type
_atom_site_occupancy
_atom_site_type_symbol
N1 .04038(10) .45902(13) -.1163 .0660(13) Uiso 1 N
C2 .03319(11) .41938(14) -.2495(14) .0660(13) Uiso 1 C
C3 .07072(12) .38965(10) -.2867(15) .0660(13) Uiso 1 C
C4 .11631(12) .39958(12) -.1868(13) .0660(13) Uiso 1 C
C5 .16940(11) .45789(13) .0708(18) .0660(13) Uiso 1 C
C6 .17411(10) .49972(14) .2017(18) .0660(13) Uiso 1 C
C7 .13449(11) .52722(10) .2295(13) .0660(13) Uiso 1 C
C8 .09105(12) .51330(14) .1169(16) .0660(13) Uiso 1 C
C9 .08603(12) .46949(13) -.016(2) .0660(13) Uiso 1 C
C10 .12520(12) .44153(12) -.0431(13) .0660(13) Uiso 1 C
N5 .21257(11) .43142(12) .0490(19) .0929(12) Uiso 1 N
O1 .21057(12) .39570(12) -.086(2) .0929(12) Uiso 1 O
O2 .24904(11) .44491(12) .188(2) .0929(12) Uiso 1 O
O8 .05370(8) .53875(12) .143(2) .0929(12) Uiso 1 O
H2 .0001 .4114 -.3223 .101 Uiso 1 H
H3 .0637 .3605 -.3851 .101 Uiso 1 H
H4 .1423 .3779 -.2133 .101 Uiso 1 H
H6 .2063 .5096 .2831 .101 Uiso 1 H
H7 .1404 .5565 .3291 .101 Uiso 1 H
H8 .0268 .5261 .0648 .101 Uiso 1 H

loop_
_atom_type_symbol
_atom_type_description
_atom_type_scat_dispersion_real
_atom_type_scat_dispersion_imag
_atom_type_scat_source
O O .049 .032 'International Tables for X-Ray Crystallography (Vol. IV)'
N N .031 .018 'International Tables for X-Ray Crystallography (Vol. IV)'
C C .018 .009 'International Tables for X-Ray Crystallography (Vol. IV)'
H H .000 .000 'International Tables for X-Ray Crystallography (Vol. IV)'

loop_
_geom_angle_atom_site_label_1
_geom_angle_atom_site_label_2
_geom_angle_atom_site_label_3
_geom_angle
_geom_angle_publ_flag
C2 N1 C9 117.3(3) no
O1 N5 O2 121.8(4) no
O1 N5 C5 119.8(4) no
O2 N5 C5 118.3(4) no
N1 C2 C3 121.9(3) no
C2 C3 C4 121.5(3) no
C3 C4 C10 118.1(3) no
N5 C5 C6 117.8(3) no
N5 C5 C10 120.4(4) no
C6 C5 C10 121.8(3) no
C5 C6 C7 121.3(3) no
C6 C7 C8 119.3(4) no
O8 C8 C7 119.8(4) no
O8 C8 C9 120.8(3) no
C7 C8 C9 119.3(3) no
N1 C9 C8 113.9(3) no
N1 C9 C10 124.1(4) no
C8 C9 C10 122.0(3) no
C4 C10 C5 126.6(3) no
C4 C10 C9 117.2(3) no
C5 C10 C9 116.2(4) no
C8 O8 H8 112 no
N1 C2 H2 118 no
C3 C2 H2 120 no
C2 C3 H3 119 no
C4 C3 H3 119 no
C3 C4 H4 120 no
C10 C4 H4 122 no
C5 C6 H6 119 no
C7 C6 H6 120 no
C6 C7 H7 117 no
C8 C7 H7 124 no

loop_
_geom_bond_atom_site_label_1
_geom_bond_atom_site_label_2
_geom_bond_site_symmetry_2
_geom_bond_distance
_geom_bond_publ_flag
O1 N5 . 1.224(6) no
O2 N5 . 1.221(6) no
O8 C8 . 1.318(5) no
N1 C2 . 1.348(6) no
N1 C9 . 1.373(5) no
N5 C5 . 1.468(5) no
C2 C3 . 1.410(5) no
C3 C4 . 1.367(5) no
C4 C10 . 1.436(6) no
C5 C6 . 1.399(6) no
C5 C10 . 1.406(5) no
C6 C7 . 1.408(5) no
C7 C8 . 1.360(5) no
C8 C9 . 1.461(6) no
C9 C10 . 1.406(5) no
O8 H8 . .900 no
C2 H2 . 1.000 no
C3 H3 . 1.000 no
C4 H4 . 1.000 no
C6 H6 . 1.000 no
C7 H7 . 1.001 no

loop_
_geom_hbond_atom_site_label_D
_geom_hbond_atom_site_label_H
_geom_hbond_atom_site_label_A
_geom_hbond_site_symmetry_A
_geom_hbond_distance_DH
_geom_hbond_distance_HA
_geom_hbond_distance_DA
_geom_hbond_angle_DHA
_geom_hbond_publ_flag
O8 H8 N1 2_565 .90 2.05 2.811(5) 141 yes
C6 H6 O2 10_565 1.00 2.42 3.304(7) 147 yes
C3 H3 O2 15_454 1.00 2.59 3.472(6) 147 yes

loop_
_cod_related_entry_id
_cod_related_entry_database
_cod_related_entry_code
1 ChemSpider 18756
